data_4321292
loop_
_publ_author_name
'Mark R. Mason'
'Stanley S. Phulpagar'
'Mark S. Mashuta'
'John F. Richardson'

_publ_contact_author
; Professor Mark R. Mason
  Department of Chemistry 
  University of Toledo
  Toledo, OH 43606, USA
;
_publ_contact_author_email ' mmason5@uoft02.utoledo.edu'
_publ_contact_author_fax '(419)530-4033 '
_publ_contact_author_phone '(419)530-1532 '
_publ_section_title
;
 Synthesis and Characterization of Chelating Triamide Complexes of Bismuth
 and Antimony
;
_journal_name_full 'Inorganic Chemistry'
_journal_page_first 3931
_journal_page_last 3933
_journal_paper_doi 10.1021/ic991462k
_journal_volume 39
_journal_year 2000
_chemical_formula_moiety 'C19 H46 N3 Sb Si3'
_chemical_formula_sum 'C19 H46 N3 Sb Si3'
_chemical_formula_weight 522.60
_chemical_name_systematic ' Sb[N(tBu)SiMe2]3CH'
_space_group_IT_number 14
_symmetry_cell_setting monoclinic
_symmetry_space_group_name_Hall '-P 2ybc'
_symmetry_space_group_name_H-M 'P 1 21/c 1'
_atom_sites_solution_hydrogens geom
_atom_sites_solution_primary direct
_atom_sites_solution_secondary difmap
_audit_creation_date 'Oct 6 1995'
_audit_creation_method 'from TEXRAY.INF file'
_audit_update_record ' Feb_18_2000 text and data added by Mark S. Mashuta'
_cell_angle_alpha 90
_cell_angle_beta 99.07(2)
_cell_angle_gamma 90
_cell_formula_units_Z 4
_cell_length_a 11.120(3)
_cell_length_b 10.978(3)
_cell_length_c 22.086(6)
_cell_measurement_reflns_used 25
_cell_measurement_temperature 296(2)
_cell_measurement_theta_max 18.0
_cell_measurement_theta_min 15.0
_cell_volume 2662.4(13)
_computing_cell_refinement 'Enraf-Nonius Diffractometer Control'
_computing_data_collection 'Enraf-Nonius Diffractometer Control'
_computing_data_reduction 'DIRDIF94 (Beurskens)'
_computing_publication_material 'teXsan (MSC)'
_computing_structure_refinement 'teXsan (MSC)'
_computing_structure_solution 'SIR92 (Altomare)'
_diffrn_ambient_temperature 293(2)
_diffrn_measured_fraction_theta_full 0.998
_diffrn_measured_fraction_theta_max 0.998
_diffrn_measurement_device_type CAD4
_diffrn_measurement_method 'data from \w/2\q_scans'
_diffrn_radiation_detector 'scintillation counter'
_diffrn_radiation_monochromator 'equatorial mounted graphite'
_diffrn_radiation_source 'normal focus Philips Mo tube'
_diffrn_radiation_type MoK\a
_diffrn_radiation_wavelength 0.71073
_diffrn_reflns_av_R_equivalents 0.0322
_diffrn_reflns_av_sigmaI/netI 0.0267
_diffrn_reflns_limit_h_max 13
_diffrn_reflns_limit_h_min -13
_diffrn_reflns_limit_k_max 13
_diffrn_reflns_limit_k_min 0
_diffrn_reflns_limit_l_max 0
_diffrn_reflns_limit_l_min -26
_diffrn_reflns_number 5079
_diffrn_reflns_theta_full 24.98
_diffrn_reflns_theta_max 24.98
_diffrn_reflns_theta_min 2.08
_diffrn_standards_decay_% 'not applied (less than 0.5)'
_diffrn_standards_interval_time 60
_diffrn_standards_number 3
_exptl_absorpt_coefficient_mu 1.180
_exptl_absorpt_correction_T_max 0.702
_exptl_absorpt_correction_T_min 0.639
_exptl_absorpt_correction_type empirical
_exptl_absorpt_process_details psi-scan
_exptl_crystal_colour colorless
_exptl_crystal_density_diffrn 1.304
_exptl_crystal_density_meas ?
_exptl_crystal_density_method 'not measured'
_exptl_crystal_description block
_exptl_crystal_F_000 1096
_exptl_crystal_size_max 0.43
_exptl_crystal_size_mid 0.35
_exptl_crystal_size_min 0.30
_refine_diff_density_max 0.797
_refine_diff_density_min -0.612
_refine_diff_density_rms 0.070
_refine_ls_extinction_coef 3.9(3)x10^-8^
_refine_ls_extinction_method Zachariasen_type_2_Gaussian_isotropic
_refine_ls_goodness_of_fit_ref 1.044
_refine_ls_hydrogen_treatment mixed
_refine_ls_matrix_type full
_refine_ls_number_parameters 236
_refine_ls_number_reflns 3707
_refine_ls_number_restraints 0
_refine_ls_restrained_S_all 1.044
_refine_ls_R_factor_all 0.0457
_refine_ls_R_factor_gt 0.0308
_refine_ls_shift/su_max 0.001
_refine_ls_shift/su_mean 0.000
_refine_ls_structure_factor_coef F
_refine_ls_weighting_scheme 'sigma; w=1/\s^2^(F)'
_refine_ls_wR_factor_gt 0.0322
_refine_ls_wR_factor_ref 0.0478
_reflns_number_gt 3707
_reflns_number_total 4992
_reflns_threshold_expression >3sigma(I)
_cod_data_source_file ic991462k_2.cif
_cod_data_source_block mrm07
_cod_depositor_comments
;
The following automatic conversions were performed:

'_symmetry_cell_setting' value 'Monoclinic' changed to 'monoclinic'
according to the built-in table from CIF Core dictionary named
'cif_core.dic' version 2.4.1 from 2010-06-29.

Automatic conversion script
Id: cif_fix_values 1646 2011-03-28 12:23:43Z adriana 

The following automatic conversions were performed:

'_exptl_crystal_density_meas' value 'not measured' was changed to '?'
- the value is perceived as not measured.

Automatic conversion script
Id: cif_fix_values 3008 2015-01-20 13:52:24Z robertas 
;
_cod_original_cell_volume 2662.4(9)
_cod_database_code 4321292

loop_
_symmetry_equiv_pos_as_xyz
'x, y, z'
'-x, y+1/2, -z+1/2'
'-x, -y, -z'
'x, -y-1/2, z-1/2'

loop_
_atom_site_label
_atom_site_type_symbol
_atom_site_fract_x
_atom_site_fract_y
_atom_site_fract_z
_atom_site_U_iso_or_equiv
_atom_site_adp_type
_atom_site_occupancy
_atom_site_symmetry_multiplicity
_atom_site_calc_flag
_atom_site_refinement_flags
_atom_site_disorder_assembly
_atom_site_disorder_group
Sb Sb 0.15832(2) 0.13561(2) 0.0801430(8) 0.03108(4) Uani 1 1 d . . .
Si1 Si 0.19417(8) 0.33956(8) 0.18549(4) 0.0365(3) Uani 1 1 d . . .
N1 N 0.0952(2) 0.2822(2) 0.12351(10) 0.0319(7) Uani 1 1 d . . .
C1 C 0.3465(2) 0.2921(2) 0.1689(1) 0.0288(7) Uani 1 1 d . . .
H1 H 0.4054 0.3413 0.1966 0.045 Uiso 1 1 calc R . .
Si2 Si 0.37464(7) 0.33258(17) 0.08987(4) 0.0348(2) Uani 1 1 d . . .
N2 N 0.2978(2) 0.2185(2) 0.04527(9) 0.0322(7) Uani 1 1 d . . .
C2 C 0.1619(5) 0.2804(6) 0.2604(2) 0.0849(17) Uani 1 1 d . . .
H2B H 0.1614 0.1930 0.2596 0.127 Uiso 1 1 calc R . .
H2A H 0.0840 0.3096 0.2675 0.127 Uiso 1 1 calc R . .
H2C H 0.2239 0.3082 0.2927 0.127 Uiso 1 1 calc R . .
Si3 Si 0.38533(7) 0.12953(8) 0.19000(3) 0.0324(2) Uani 1 1 d . . .
N3 N 0.2579(2) 0.0517(2) 0.15532(10) 0.0308(5) Uani 1 1 d . . .
C3 C 0.1932(5) 0.5100(4) 0.1953(3) 0.0824(16) Uani 1 1 d . . .
H3B H 0.2083 0.5484 0.1582 0.124 Uiso 1 1 calc R . .
H3A H 0.2556 0.5330 0.2285 0.124 Uiso 1 1 calc R . .
H3C H 0.1153 0.5353 0.2043 0.124 Uiso 1 1 calc R . .
C4 C -0.0402(3) 0.2965(3) 0.1132(2) 0.0524(11) Uani 1 1 d . . .
C5 C -0.0867(5) 0.3032(7) 0.0456(3) 0.112(2) Uani 1 1 d . . .
H5A H -0.0489 0.3703 0.0280 0.167 Uiso 1 1 calc R . .
H5C H -0.1734 0.3148 0.0392 0.167 Uiso 1 1 calc R . .
H5B H -0.0677 0.2287 0.0264 0.167 Uiso 1 1 calc R . .
C6 C -0.0770(4) 0.4135(5) 0.1419(3) 0.0888(17) Uani 1 1 d . . .
H6B H -0.0403 0.4816 0.1246 0.133 Uiso 1 1 calc R . .
H6A H -0.0500 0.4112 0.1854 0.133 Uiso 1 1 calc R . .
H6C H -0.1640 0.4215 0.1339 0.133 Uiso 1 1 calc R . .
C7 C -0.1008(4) 0.1916(6) 0.1420(3) 0.101(2) Uani 1 1 d . . .
H7C H -0.0712 0.1888 0.1853 0.152 Uiso 1 1 calc R . .
H7B H -0.0820 0.1164 0.1235 0.152 Uiso 1 1 calc R . .
H7A H -0.1874 0.2035 0.1355 0.152 Uiso 1 1 calc R . .
C8 C 0.5441(4) 0.3422(5) 0.0904(2) 0.0769(15) Uani 1 1 d . . .
H8B H 0.5596 0.3628 0.0501 0.115 Uiso 1 1 calc R . .
H8A H 0.5807 0.2649 0.1024 0.115 Uiso 1 1 calc R . .
H8C H 0.5781 0.4037 0.1189 0.115 Uiso 1 1 calc R . .
C9 C 0.3184(5) 0.4888(4) 0.0656(2) 0.0747(14) Uani 1 1 d . . .
H9C H 0.2316 0.4918 0.0636 0.112 Uiso 1 1 calc R . .
H9B H 0.3390 0.5070 0.0260 0.112 Uiso 1 1 calc R . .
H9A H 0.3557 0.5476 0.0949 0.112 Uiso 1 1 calc R . .
C10 C 0.2915(3) 0.2062(4) -0.0228(1) 0.0544(12) Uani 1 1 d . . .
C11 C 0.2850(7) 0.0727(6) -0.0404(2) 0.113(2) Uani 1 1 d . . .
H11A H 0.2142 0.0366 -0.0279 0.169 Uiso 1 1 calc R . .
H11C H 0.3567 0.0317 -0.0204 0.169 Uiso 1 1 calc R . .
H11B H 0.2800 0.0651 -0.0840 0.169 Uiso 1 1 calc R . .
C12 C 0.4041(6) 0.2590(7) -0.0437(2) 0.105(2) Uani 1 1 d . . .
H12A H 0.4751 0.2175 -0.0233 0.158 Uiso 1 1 calc R . .
H12C H 0.4099 0.3441 -0.0336 0.158 Uiso 1 1 calc R . .
H12B H 0.3986 0.2492 -0.0872 0.158 Uiso 1 1 calc R . .
C13 C 0.1794(6) 0.2729(7) -0.0559(2) 0.107(2) Uani 1 1 d . . .
H13C H 0.1073 0.2388 -0.0438 0.161 Uiso 1 1 calc R . .
H13B H 0.1757 0.2643 -0.0994 0.161 Uiso 1 1 calc R . .
H13A H 0.1851 0.3576 -0.0451 0.161 Uiso 1 1 calc R . .
C14 C 0.4212(4) 0.1179(4) 0.27636(19) 0.0665(12) Uani 1 1 d . . .
H14C H 0.3518 0.1437 0.2940 0.100 Uiso 1 1 calc R . .
H14B H 0.4896 0.1690 0.2912 0.100 Uiso 1 1 calc R . .
H14A H 0.4404 0.0350 0.2878 0.100 Uiso 1 1 calc R . .
C15 C 0.5282(4) 0.0747(4) 0.1635(2) 0.0648(12) Uani 1 1 d . . .
H15B H 0.5179 0.0776 0.1196 0.097 Uiso 1 1 calc R . .
H15A H 0.5446 -0.0076 0.1771 0.097 Uiso 1 1 calc R . .
H15C H 0.5951 0.1260 0.1803 0.097 Uiso 1 1 calc R . .
C16 C 0.2383(3) -0.0824(3) 0.1580(2) 0.0470(10) Uani 1 1 d . . .
C17 C 0.2868(6) -0.1473(4) 0.1066(3) 0.0911(18) Uani 1 1 d . . .
H17C H 0.3719 -0.1292 0.1088 0.137 Uiso 1 1 calc R . .
H17B H 0.2434 -0.1201 0.0679 0.137 Uiso 1 1 calc R . .
H17A H 0.2762 -0.2335 0.1105 0.137 Uiso 1 1 calc R . .
C18 C 0.3040(5) -0.1339(4) 0.2183(3) 0.0883(17) Uani 1 1 d . . .
H18C H 0.2745 -0.0949 0.2520 0.132 Uiso 1 1 calc R . .
H18B H 0.3898 -0.1193 0.2212 0.132 Uiso 1 1 calc R . .
H18A H 0.2894 -0.2199 0.2197 0.132 Uiso 1 1 calc R . .
C19 C 0.1041(5) -0.1098(5) 0.1558(3) 0.0942(19) Uani 1 1 d . . .
H19A H 0.0746 -0.0694 0.1891 0.141 Uiso 1 1 calc R . .
H19C H 0.0930 -0.1961 0.1591 0.141 Uiso 1 1 calc R . .
H19B H 0.0597 -0.0814 0.1175 0.141 Uiso 1 1 calc R . .

loop_
_atom_site_aniso_label
_atom_site_aniso_U_11
_atom_site_aniso_U_22
_atom_site_aniso_U_33
_atom_site_aniso_U_23
_atom_site_aniso_U_13
_atom_site_aniso_U_12
Sb 0.0357(1) 0.0412(1) 0.0385(1) -0.00393(10) -0.00253(9) -0.0030(1)
Si1 0.0445(5) 0.0507(5) 0.0430(5) 0.0076(4) 0.0050(4) -0.0075(4)
N1 0.032(1) 0.045(1) 0.043(1) 0.007(1) 0.0012(9) 0.000(1)
C1 0.0373(18) 0.0377(18) 0.0350(18) -0.0026(14) -0.0016(14) -0.0037(15)
Si2 0.0423(4) 0.0467(5) 0.0431(5) -0.0072(4) 0.0062(4) 0.0060(4)
N2 0.045(1) 0.049(1) 0.029(1) -0.002(1) 0.0095(10) 0.0002(10)
C2 0.076(3) 0.135(5) 0.047(3) 0.007(3) 0.021(2) 0.035(3)
Si3 0.0368(4) 0.0404(4) 0.0400(4) 0.0034(4) -0.0010(3) 0.0050(4)
N3 0.040(1) 0.031(1) 0.044(1) 0.0019(9) 0.0020(10) 0.0059(10)
C3 0.079(3) 0.059(3) 0.104(4) -0.035(3) 0.001(3) 0.012(3)
C4 0.036(2) 0.073(3) 0.073(3) 0.005(2) -0.0014(19) 0.014(2)
C5 0.057(3) 0.175(7) 0.091(4) -0.004(4) -0.026(3) 0.040(4)
C6 0.052(3) 0.096(4) 0.117(5) -0.001(4) 0.009(3) 0.033(3)
C7 0.042(3) 0.105(4) 0.160(6) 0.012(4) 0.024(3) -0.002(3)
C8 0.050(3) 0.097(4) 0.085(3) 0.013(3) 0.018(2) -0.023(3)
C9 0.093(4) 0.054(3) 0.077(3) 0.021(2) 0.013(3) -0.004(3)
C10 0.075(3) 0.083(3) 0.038(2) -0.003(2) 0.018(2) -0.001(3)
C11 0.179(7) 0.107(5) 0.061(3) -0.038(3) 0.043(4) -0.010(5)
C12 0.118(5) 0.154(6) 0.054(3) -0.001(3) 0.047(3) -0.016(4)
C13 0.118(5) 0.159(6) 0.037(3) 0.010(3) -0.010(3) 0.022(5)
C14 0.073(3) 0.076(3) 0.044(2) 0.014(2) -0.011(2) 0.005(2)
C15 0.041(2) 0.069(3) 0.082(3) 0.007(3) 0.004(2) 0.011(2)
C16 0.060(2) 0.038(2) 0.073(3) 0.008(2) 0.009(2) -0.0039(19)
C17 0.125(5) 0.042(3) 0.107(4) -0.012(3) 0.022(4) 0.003(3)
C18 0.099(4) 0.050(3) 0.110(4) 0.033(3) -0.002(3) 0.001(3)
C19 0.069(3) 0.064(3) 0.146(6) 0.034(3) 0.007(3) -0.021(3)

loop_
_atom_type_symbol
_atom_type_description
_atom_type_scat_dispersion_real
_atom_type_scat_dispersion_imag
_atom_type_scat_source
C C 0.0033 0.0016 'International Tables Vol C Tables 4.2.6.8 and 6.1.1.4'
H H 0.0000 0.0000 'International Tables Vol C Tables 4.2.6.8 and 6.1.1.4'
N N 0.0061 0.0033 'International Tables Vol C Tables 4.2.6.8 and 6.1.1.4'
Si Si 0.0817 0.0704 'International Tables Vol C Tables 4.2.6.8 and 6.1.1.4'
Sb Sb -0.5866 1.5461 'International Tables Vol C Tables 4.2.6.8 and 6.1.1.4'

loop_
_geom_angle_atom_site_label_1
_geom_angle_atom_site_label_2
_geom_angle_atom_site_label_3
_geom_angle
_geom_angle_site_symmetry_1
_geom_angle_site_symmetry_3
_geom_angle_publ_flag
N2 Sb N1 99.3(1) . . yes
N2 Sb N3 99.1(1) . . yes
N1 Sb N3 98.8(1) . . yes
N1 Si1 C2 112.8(2) . . no
N1 Si1 C1 103.3(2) . . no
C2 Si1 C1 112.7(2) . . no
N1 Si1 C3 115.8(2) . . no
C2 Si1 C3 103.8(3) . . no
C1 Si1 C3 108.7(2) . . no
C4 N1 Si1 125.6(3) . . yes
C4 N1 Sb 114.9(3) . . yes
Si1 N1 Sb 115.6(2) . . yes
Si1 C1 Si2 114.0(2) . . no
Si1 C1 Si3 113.2(2) . . no
Si2 C1 Si3 113.0(2) . . no
N2 Si2 C9 112.9(2) . . no
N2 Si2 C1 102.7(1) . . no
C9 Si2 C1 112.6(2) . . no
N2 Si2 C8 116.4(2) . . no
C9 Si2 C8 103.9(2) . . no
C1 Si2 C8 108.6(2) . . no
C10 N2 Sb 114.7(3) . . yes
Si2 N2 Sb 116.2(2) . . yes
Si2 N2 C10 125.1(3) . . yes
N3 Si3 C15 112.3(2) . . no
N3 Si3 C1 102.7(1) . . no
C15 Si3 C1 113.6(2) . . no
N3 Si3 C14 116.2(2) . . no
C15 Si3 C14 103.8(2) . . no
C1 Si3 C14 108.6(2) . . no
C16 N3 Si3 125.9(3) . . yes
C16 N3 Sb 114.2(3) . . yes
Si3 N3 Sb 115.8(2) . . yes
N1 C4 C5 109.6(4) . . no
N1 C4 C6 111.0(4) . . no
C5 C4 C6 107.5(4) . . no
N1 C4 C7 111.1(4) . . no
C5 C4 C7 110.0(5) . . no
C6 C4 C7 107.5(4) . . no
N2 C10 C11 109.8(4) . . no
N2 C10 C12 110.7(4) . . no
C11 C10 C12 107.7(5) . . no
N2 C10 C13 109.9(4) . . no
C11 C10 C13 110.1(5) . . no
C12 C10 C13 108.6(5) . . no
N3 C16 C19 110.3(4) . . no
N3 C16 C17 111.0(4) . . no
C19 C16 C17 110.3(5) . . no
N3 C16 C18 110.5(4) . . no
C19 C16 C18 107.1(4) . . no
C17 C16 C18 107.4(4) . . no

loop_
_geom_bond_atom_site_label_1
_geom_bond_atom_site_label_2
_geom_bond_distance
_geom_bond_site_symmetry_2
_geom_bond_publ_flag
Sb N2 2.051(3) . yes
Sb N1 2.052(3) . yes
Sb N3 2.062(3) . yes
Si1 N1 1.734(3) . yes
Si1 C2 1.865(5) . no
Si1 C1 1.862(3) . yes
Si1 C3 1.883(5) . no
N1 C4 1.492(4) . no
C1 Si2 1.875(4) . yes
C1 Si3 1.878(4) . yes
Si2 N2 1.734(3) . yes
Si2 C9 1.873(5) . no
Si2 C8 1.885(4) . no
N2 C10 1.505(5) . no
Si3 N3 1.728(3) . yes
Si3 C15 1.876(4) . no
Si3 C14 1.890(4) . no
N3 C16 1.492(5) . no
C4 C5 1.505(7) . no
C4 C6 1.513(7) . no
C4 C7 1.526(7) . no
C10 C11 1.509(8) . no
C10 C12 1.518(7) . no
C10 C13 1.528(7) . no
C16 C19 1.510(6) . no
C16 C17 1.517(7) . no
C16 C18 1.522(7) . no

loop_
_cod_related_entry_id
_cod_related_entry_database
_cod_related_entry_code
1 ChemSpider 30661114
